data_1512832
loop_
_publ_author_name
'Theocharis C. Stamatatos'
'Spyros P. Perlepes'
'Catherine P. Raptopoulou'
'Aris Terzis'
'Nikolaos Klouras'

_publ_section_title
;
 Bis(aqua)bis(eta5-cyclopentadienyl)vanadium(IV)
 bis(trifluoromethanesulfonate) tetrahydrofuran solvate: Synthesis and
 characterization
;
_journal_name_full
;
Inorganica Chimica Acta
;
_journal_page_first 747
_journal_page_last 751
_journal_paper_doi 10.1016/j.ica.2012.09.038
_journal_volume 394
_journal_year 2013
_chemical_formula_sum 'C16 H22 F6 O9 S2 V'
_chemical_formula_weight 587.40
_space_group_IT_number 14
_symmetry_cell_setting monoclinic
_symmetry_space_group_name_Hall '-P 2yn'
_symmetry_space_group_name_H-M 'P 1 21/n 1'
_atom_sites_solution_hydrogens geom
_atom_sites_solution_primary direct
_atom_sites_solution_secondary difmap
_cell_angle_alpha 90.00
_cell_angle_beta 90.936(1)
_cell_angle_gamma 90.00
_cell_formula_units_Z 4
_cell_length_a 8.1577(1)
_cell_length_b 21.0261(3)
_cell_length_c 13.4999(2)
_cell_measurement_reflns_used 15615
_cell_measurement_temperature 160(2)
_cell_measurement_theta_max 71.96
_cell_measurement_theta_min 6.56
_cell_volume 2315.26(6)
_computing_cell_refinement 'CrystalClear, Rigaku MSC, 2005'
_computing_data_collection 'CrystalClear, Rigaku MSC, 2005'
_computing_data_reduction 'CrystalClear, Rigaku MSC, 2005'
_computing_structure_refinement 'SHELXL-97 (Sheldrick, 1997)'
_computing_structure_solution 'SHELXS-97 (Sheldrick, 1997)'
_diffrn_ambient_temperature 160(2)
_diffrn_measured_fraction_theta_full 0.963
_diffrn_measured_fraction_theta_max 0.963
_diffrn_measurement_device_type 'Rigaku R-AXIS SPIDER IPDS'
_diffrn_measurement_method '\q scans'
_diffrn_radiation_monochromator graphite
_diffrn_radiation_source 'fine-focus sealed tube'
_diffrn_radiation_type CuK\a
_diffrn_radiation_wavelength 1.54178
_diffrn_reflns_av_R_equivalents 0.0555
_diffrn_reflns_av_sigmaI/netI 0.0511
_diffrn_reflns_limit_h_max 9
_diffrn_reflns_limit_h_min -9
_diffrn_reflns_limit_k_max 24
_diffrn_reflns_limit_k_min -17
_diffrn_reflns_limit_l_max 12
_diffrn_reflns_limit_l_min -15
_diffrn_reflns_number 16123
_diffrn_reflns_theta_full 65.00
_diffrn_reflns_theta_max 65.00
_diffrn_reflns_theta_min 6.64
_exptl_absorpt_coefficient_mu 6.153
_exptl_absorpt_correction_T_max 1.000
_exptl_absorpt_correction_T_min 0.350
_exptl_absorpt_correction_type empirical
_exptl_absorpt_process_details 'CrystalClear, Rigaku MSC, 2005'
_exptl_crystal_colour brown
_exptl_crystal_density_diffrn 1.685
_exptl_crystal_density_method 'not measured'
_exptl_crystal_description parallelepiped
_exptl_crystal_F_000 1196
_exptl_crystal_size_max 0.49
_exptl_crystal_size_mid 0.39
_exptl_crystal_size_min 0.10
_refine_diff_density_max 0.339
_refine_diff_density_min -0.535
_refine_diff_density_rms 0.085
_refine_ls_extinction_method none
_refine_ls_goodness_of_fit_ref 1.075
_refine_ls_hydrogen_treatment refall
_refine_ls_matrix_type full
_refine_ls_number_parameters 435
_refine_ls_number_reflns 3803
_refine_ls_number_restraints 160
_refine_ls_restrained_S_all 1.059
_refine_ls_R_factor_all 0.0430
_refine_ls_R_factor_gt 0.0396
_refine_ls_shift/su_max 0.006
_refine_ls_shift/su_mean 0.001
_refine_ls_structure_factor_coef Fsqd
_refine_ls_weighting_details 'calc w=1/[\s^2^(Fo^2^)+(0.0541P)^2^+0.8718P] where P=(Fo^2^+2Fc^2^)/3'
_refine_ls_weighting_scheme calc
_refine_ls_wR_factor_gt 0.1016
_refine_ls_wR_factor_ref 0.1044
_reflns_number_gt 3402
_reflns_number_total 3803
_reflns_threshold_expression >2sigma(I)
_cod_data_source_file ICA-2013-394-747-751.cif
_cod_data_source_block nkv118
_cod_original_sg_symbol_H-M P21/n
_cod_database_code 1512832

loop_
_symmetry_equiv_pos_as_xyz
'x, y, z'
'-x+1/2, y+1/2, -z+1/2'
'-x, -y, -z'
'x-1/2, -y-1/2, z-1/2'

loop_
_atom_site_label
_atom_site_type_symbol
_atom_site_fract_x
_atom_site_fract_y
_atom_site_fract_z
_atom_site_U_iso_or_equiv
_atom_site_adp_type
_atom_site_occupancy
_atom_site_symmetry_multiplicity
_atom_site_calc_flag
_atom_site_refinement_flags
_atom_site_disorder_assembly
_atom_site_disorder_group
V V 0.25059(3) 0.661898(15) 0.00157(2) 0.01431(10) Uani 1 1 d . A .
O1W O 0.00805(16) 0.68648(7) -0.01788(12) 0.0258(4) Uani 1 1 d . A .
O2W O 0.20082(17) 0.68644(7) 0.14651(11) 0.0231(4) Uani 1 1 d . A .
C1 C 0.4336(2) 0.74258(10) 0.03022(16) 0.0241(5) Uani 1 1 d D A .
C2 C 0.2946(3) 0.76694(10) -0.01986(17) 0.0252(5) Uani 1 1 d D A .
C3 C 0.2849(3) 0.74016(11) -0.11431(17) 0.0309(6) Uani 1 1 d D A .
C4 C 0.4160(3) 0.69771(11) -0.12268(18) 0.0326(6) Uani 1 1 d D A .
C5 C 0.5083(2) 0.69926(11) -0.03217(17) 0.0293(6) Uani 1 1 d D . .
C6 C 0.1752(5) 0.5658(2) 0.0647(4) 0.0295(12) Uani 0.581(4) 1 d PDU A 1
H6 H 0.1063 0.5639 0.1207 0.038 Uiso 0.581(4) 1 calc PR A 1
C7 C 0.1234(6) 0.5655(2) -0.0339(4) 0.0439(15) Uani 0.581(4) 1 d PDU A 1
H7 H 0.0130 0.5617 -0.0566 0.057 Uiso 0.581(4) 1 calc PR A 1
C8 C 0.2586(7) 0.5718(2) -0.0933(4) 0.0492(16) Uani 0.581(4) 1 d PDU A 1
H8 H 0.2571 0.5750 -0.1635 0.064 Uiso 0.581(4) 1 calc PR A 1
C9 C 0.4002(6) 0.5726(2) -0.0309(4) 0.0375(14) Uani 0.581(4) 1 d PDU A 1
H9 H 0.5107 0.5749 -0.0516 0.049 Uiso 0.581(4) 1 calc PR A 1
C10 C 0.3464(5) 0.5692(2) 0.0672(4) 0.0275(12) Uani 0.581(4) 1 d PDU A 1
H10 H 0.4143 0.5693 0.1250 0.036 Uiso 0.581(4) 1 calc PR A 1
C6A C 0.1192(9) 0.5658(4) 0.0134(7) 0.056(3) Uani 0.419(4) 1 d PDU A 2
H6A H 0.0058 0.5633 0.0279 0.073 Uiso 0.419(4) 1 calc PR A 2
C7A C 0.1861(8) 0.5703(4) -0.0813(6) 0.0397(19) Uani 0.419(4) 1 d PDU A 2
H7A H 0.1271 0.5728 -0.1424 0.052 Uiso 0.419(4) 1 calc PR A 2
C8A C 0.3535(7) 0.5702(3) -0.0686(4) 0.0230(15) Uani 0.419(4) 1 d PDU A 2
H8A H 0.4301 0.5708 -0.1209 0.030 Uiso 0.419(4) 1 calc PR A 2
C9A C 0.3955(8) 0.5691(3) 0.0329(5) 0.0281(18) Uani 0.419(4) 1 d PDU A 2
H9A H 0.5023 0.5705 0.0619 0.036 Uiso 0.419(4) 1 calc PR A 2
C10A C 0.2461(10) 0.5656(3) 0.0819(6) 0.046(2) Uani 0.419(4) 1 d PDU A 2
H10A H 0.2341 0.5634 0.1517 0.060 Uiso 0.419(4) 1 calc PR A 2
S11 S 0.77085(6) 0.62584(3) 0.19682(4) 0.02528(14) Uani 1 1 d . . .
O11 O 0.6451(2) 0.67285(8) 0.20212(14) 0.0494(5) Uani 1 1 d . . .
O12 O 0.9306(2) 0.64740(10) 0.23019(13) 0.0543(6) Uani 1 1 d . . .
O13 O 0.7683(2) 0.58781(8) 0.10802(12) 0.0398(4) Uani 1 1 d . . .
C11 C 0.7188(3) 0.57074(11) 0.29364(19) 0.0402(7) Uani 1 1 d . . .
F11 F 0.5718(2) 0.54596(9) 0.27677(13) 0.0909(6) Uani 1 1 d . . .
F12 F 0.8214(3) 0.52305(8) 0.29923(14) 0.0963(7) Uani 1 1 d . . .
F13 F 0.7161(2) 0.59787(8) 0.38173(11) 0.0578(5) Uani 1 1 d . . .
S12 S 0.17335(6) 0.35537(2) 0.24977(4) 0.02128(13) Uani 1 1 d . . .
O14 O 0.20463(17) 0.37085(7) 0.14764(11) 0.0306(4) Uani 1 1 d . . .
O15 O 0.00514(18) 0.34512(8) 0.27231(14) 0.0462(5) Uani 1 1 d . . .
O16 O 0.28646(18) 0.30971(7) 0.29224(12) 0.0328(4) Uani 1 1 d . . .
C12 C 0.2282(4) 0.42754(11) 0.3138(2) 0.0454(7) Uani 1 1 d . . .
F14 F 0.2081(3) 0.42274(9) 0.40966(12) 0.0906(7) Uani 1 1 d . . .
F15 F 0.1419(3) 0.47640(7) 0.28026(13) 0.0859(7) Uani 1 1 d . . .
F16 F 0.3853(2) 0.44107(8) 0.29815(15) 0.0857(6) Uani 1 1 d . . .
O31A O -0.0877(5) 0.8067(2) -0.0159(4) 0.0258(12) Uani 0.423(4) 1 d PU B 3
C31A C -0.1772(10) 0.8228(4) -0.1078(7) 0.040(2) Uani 0.423(4) 1 d PU B 3
H31A H -0.2353 0.7854 -0.1360 0.056 Uiso 0.423(4) 1 calc PR B 3
H31B H -0.1039 0.8410 -0.1581 0.056 Uiso 0.423(4) 1 calc PR B 3
C32A C -0.3043(8) 0.8754(3) -0.0660(6) 0.0418(19) Uani 0.423(4) 1 d PU B 3
H32A H -0.2890 0.9159 -0.1024 0.059 Uiso 0.423(4) 1 calc PR B 3
H32B H -0.4179 0.8607 -0.0789 0.059 Uiso 0.423(4) 1 calc PR B 3
C33A C -0.2853(10) 0.8853(4) 0.0235(6) 0.058(2) Uani 0.423(4) 1 d PU B 3
H33A H -0.3925 0.8849 0.0568 0.081 Uiso 0.423(4) 1 calc PR B 3
H33B H -0.2335 0.9273 0.0346 0.081 Uiso 0.423(4) 1 calc PR B 3
C34A C -0.1683(9) 0.8293(4) 0.0677(6) 0.0289(18) Uani 0.423(4) 1 d PU B 3
H34A H -0.0893 0.8463 0.1174 0.040 Uiso 0.423(4) 1 calc PR B 3
H34B H -0.2340 0.7953 0.0986 0.040 Uiso 0.423(4) 1 calc PR B 3
O31B O -0.1269(5) 0.7960(2) -0.0173(3) 0.0339(10) Uani 0.577(4) 1 d PU B 4
C31B C -0.2009(8) 0.8253(3) -0.1032(5) 0.0348(16) Uani 0.577(4) 1 d PU B 4
H31C H -0.2991 0.8008 -0.1240 0.049 Uiso 0.577(4) 1 calc PR B 4
H31D H -0.1224 0.8248 -0.1583 0.049 Uiso 0.577(4) 1 calc PR B 4
C32B C -0.2474(8) 0.8899(3) -0.0825(6) 0.0644(19) Uani 0.577(4) 1 d PU B 4
H32C H -0.3651 0.8969 -0.0978 0.090 Uiso 0.577(4) 1 calc PR B 4
H32D H -0.1818 0.9202 -0.1216 0.090 Uiso 0.577(4) 1 calc PR B 4
C33B C -0.2122(7) 0.8977(3) 0.0270(6) 0.069(2) Uani 0.577(4) 1 d PU B 4
H33C H -0.1242 0.9295 0.0375 0.097 Uiso 0.577(4) 1 calc PR B 4
H33D H -0.3117 0.9129 0.0606 0.097 Uiso 0.577(4) 1 calc PR B 4
C34B C -0.1638(10) 0.8396(4) 0.0665(6) 0.047(2) Uani 0.577(4) 1 d PU B 4
H34C H -0.2524 0.8216 0.1071 0.066 Uiso 0.577(4) 1 calc PR B 4
H34D H -0.0651 0.8452 0.1093 0.066 Uiso 0.577(4) 1 calc PR B 4
H1 H 0.463(2) 0.7527(9) 0.0928(15) 0.017(5) Uiso 1 1 d . . .
H2 H 0.224(2) 0.7925(10) 0.0042(14) 0.017(6) Uiso 1 1 d . . .
H3 H 0.201(2) 0.7481(10) -0.1610(15) 0.022(5) Uiso 1 1 d . . .
H4 H 0.440(3) 0.6780(13) -0.176(2) 0.049(8) Uiso 1 1 d . . .
H5 H 0.599(3) 0.6729(11) -0.0084(17) 0.034(6) Uiso 1 1 d . . .
H1WA H -0.060(4) 0.6675(13) -0.052(2) 0.063(9) Uiso 1 1 d . . .
H1WB H -0.029(3) 0.7227(14) -0.013(2) 0.058(9) Uiso 1 1 d . . .
H2WA H 0.121(3) 0.6779(12) 0.1624(19) 0.035(8) Uiso 1 1 d . . .
H2WB H 0.207(4) 0.7265(16) 0.171(2) 0.080(11) Uiso 1 1 d . . .

loop_
_atom_site_aniso_label
_atom_site_aniso_U_11
_atom_site_aniso_U_22
_atom_site_aniso_U_33
_atom_site_aniso_U_23
_atom_site_aniso_U_13
_atom_site_aniso_U_12
V 0.01371(16) 0.01002(18) 0.0192(2) -0.00017(12) 0.00173(15) 0.00007(12)
O1W 0.0188(7) 0.0212(8) 0.0373(10) -0.0059(7) -0.0047(6) 0.0034(6)
O2W 0.0242(7) 0.0225(8) 0.0228(9) -0.0030(6) 0.0057(6) -0.0100(6)
C1 0.0217(10) 0.0237(11) 0.0272(13) 0.0014(9) 0.0061(9) -0.0119(9)
C2 0.0276(10) 0.0130(10) 0.0354(14) 0.0043(9) 0.0112(10) -0.0022(9)
C3 0.0399(12) 0.0295(12) 0.0234(13) 0.0130(10) 0.0044(10) -0.0068(10)
C4 0.0372(12) 0.0326(13) 0.0286(15) -0.0006(10) 0.0175(11) -0.0066(11)
C5 0.0188(10) 0.0307(12) 0.0388(15) 0.0042(10) 0.0111(10) -0.0047(9)
C6 0.025(2) 0.0061(19) 0.058(3) 0.0083(19) 0.010(2) -0.0053(19)
C7 0.042(2) 0.007(2) 0.081(4) 0.005(2) -0.032(2) -0.010(2)
C8 0.090(4) 0.021(2) 0.036(3) -0.016(2) -0.012(3) -0.001(3)
C9 0.036(2) 0.014(2) 0.064(4) -0.004(3) 0.018(2) 0.0057(19)
C10 0.027(2) 0.0108(19) 0.044(3) 0.0028(19) -0.010(2) 0.0111(19)
C6A 0.031(3) 0.010(3) 0.127(7) -0.011(5) 0.024(4) -0.003(3)
C7A 0.031(3) 0.013(3) 0.074(5) -0.014(3) -0.033(3) 0.010(3)
C8A 0.031(3) 0.014(3) 0.024(3) -0.012(3) 0.001(3) 0.009(3)
C9A 0.037(3) 0.012(3) 0.035(4) -0.007(3) -0.008(3) 0.014(3)
C10A 0.081(6) 0.014(3) 0.044(4) 0.008(3) 0.032(4) 0.012(5)
S11 0.0248(2) 0.0264(3) 0.0247(3) -0.0021(2) 0.0015(2) -0.0082(2)
O11 0.0667(11) 0.0355(10) 0.0457(12) -0.0062(8) -0.0113(9) 0.0217(9)
O12 0.0340(8) 0.0940(15) 0.0350(11) -0.0044(10) 0.0049(8) -0.0383(9)
O13 0.0440(9) 0.0447(10) 0.0309(10) -0.0162(8) 0.0057(8) -0.0027(8)
C11 0.0517(15) 0.0276(13) 0.0412(17) 0.0010(11) 0.0012(13) -0.0108(12)
F11 0.0966(12) 0.1056(14) 0.0705(13) 0.0089(10) 0.0042(10) -0.0842(11)
F12 0.163(2) 0.0465(10) 0.0794(15) 0.0186(9) -0.0038(13) 0.0404(12)
F13 0.0874(11) 0.0571(10) 0.0293(9) 0.0002(7) 0.0115(8) -0.0235(9)
S12 0.0207(2) 0.0188(3) 0.0244(3) 0.0012(2) 0.0013(2) 0.0003(2)
O14 0.0301(8) 0.0394(9) 0.0223(9) 0.0014(7) 0.0032(7) -0.0016(7)
O15 0.0239(8) 0.0624(12) 0.0525(13) 0.0144(9) 0.0087(8) -0.0056(8)
O16 0.0354(8) 0.0204(8) 0.0427(10) 0.0098(7) -0.0003(7) 0.0067(7)
C12 0.0694(18) 0.0215(13) 0.0449(17) -0.0004(11) -0.0090(14) -0.0031(13)
F14 0.181(2) 0.0606(11) 0.0295(10) -0.0193(8) -0.0065(12) -0.0038(13)
F15 0.1532(18) 0.0262(8) 0.0776(13) -0.0042(8) -0.0152(12) 0.0344(10)
F16 0.0939(13) 0.0569(11) 0.1053(16) 0.0088(10) -0.0295(11) -0.0515(10)
O31A 0.0195(19) 0.017(2) 0.041(3) -0.0066(17) -0.0071(17) 0.0033(16)
C31A 0.039(4) 0.040(4) 0.042(4) -0.005(3) -0.002(3) 0.024(3)
C32A 0.034(3) 0.021(3) 0.070(4) 0.019(3) -0.017(3) 0.005(3)
C33A 0.067(5) 0.042(4) 0.067(5) 0.001(4) 0.022(4) 0.040(4)
C34A 0.022(3) 0.023(3) 0.041(4) -0.005(3) -0.007(3) 0.005(3)
O31B 0.034(2) 0.0292(19) 0.038(2) -0.0104(15) -0.0130(15) 0.0113(16)
C31B 0.038(3) 0.037(3) 0.030(3) 0.012(2) 0.003(3) -0.005(3)
C32B 0.069(4) 0.032(3) 0.093(4) 0.021(3) 0.020(4) 0.015(3)
C33B 0.051(3) 0.042(3) 0.114(5) -0.036(3) -0.018(4) 0.018(3)
C34B 0.052(4) 0.052(4) 0.037(3) -0.023(3) 0.006(3) 0.000(3)

loop_
_atom_type_symbol
_atom_type_description
_atom_type_scat_dispersion_real
_atom_type_scat_dispersion_imag
_atom_type_scat_source
C C 0.0181 0.0091 'International Tables Vol C Tables 4.2.6.8 and 6.1.1.4'
H H 0.0000 0.0000 'International Tables Vol C Tables 4.2.6.8 and 6.1.1.4'
O O 0.0492 0.0322 'International Tables Vol C Tables 4.2.6.8 and 6.1.1.4'
S S 0.3331 0.5567 'International Tables Vol C Tables 4.2.6.8 and 6.1.1.4'
F F 0.0727 0.0534 'International Tables Vol C Tables 4.2.6.8 and 6.1.1.4'
V V 0.0687 2.1097 'International Tables Vol C Tables 4.2.6.8 and 6.1.1.4'

loop_
_geom_angle_atom_site_label_1
_geom_angle_atom_site_label_2
_geom_angle_atom_site_label_3
_geom_angle
O1W V O2W 81.66(6)
O1W V C2 83.83(7)
O2W V C2 84.91(7)
O1W V C10 126.06(12)
O2W V C10 85.23(13)
C2 V C10 146.54(12)
O1W V C6 90.33(11)
O2W V C6 79.01(13)
C2 V C6 163.54(14)
C10 V C6 35.74(14)
O1W V C7A 86.34(16)
O2W V C7A 128.7(2)
C2 V C7A 143.0(2)
C10 V C7A 62.8(2)
C6 V C7A 51.3(2)
O1W V C9 134.19(13)
O2W V C9 119.97(14)
C2 V C9 133.86(13)
C10 V C9 35.85(17)
C6 V C9 59.46(17)
C7A V C9 48.1(2)
O1W V C1 117.29(7)
O2W V C1 78.05(7)
C2 V C1 36.05(7)
C10 V C1 110.51(12)
C6 V C1 140.57(13)
C7A V C1 148.4(2)
C9 V C1 107.02(13)
O1W V C8 99.94(16)
O2W V C8 138.02(14)
C2 V C8 137.07(15)
C10 V C8 59.73(18)
C6 V C8 59.10(18)
C7A V C8 15.5(2)
C9 V C8 36.14(17)
C1 V C8 133.14(16)
O1W V C3 81.98(7)
O2W V C3 119.63(7)
C2 V C3 35.71(8)
C10 V C3 146.78(14)
C6 V C3 158.15(14)
C7A V C3 107.5(2)
C9 V C3 112.81(14)
C1 V C3 59.75(8)
C8 V C3 101.97(15)
O1W V C6A 77.34(19)
O2W V C6A 93.1(2)
C2 V C6A 161.1(2)
C10 V C6A 51.4(2)
C6 V C6A 20.7(2)
C7A V C6A 35.7(3)
C9 V C6A 62.7(2)
C1 V C6A 161.0(2)
C8 V C6A 47.7(2)
C3 V C6A 138.0(2)
O1W V C4 113.56(7)
O2W V C4 137.32(7)
C2 V C4 59.27(8)
C10 V C4 111.29(14)
C6 V C4 136.75(13)
C7A V C4 93.0(2)
C9 V C4 78.90(14)
C1 V C4 59.41(8)
C8 V C4 80.79(15)
C3 V C4 35.51(8)
C6A V C4 128.3(2)
V O1W H1WA 126(2)
V O1W H1WB 125.3(19)
H1WA O1W H1WB 104(3)
V O2W H2WA 115(2)
V O2W H2WB 124.5(19)
H2WA O2W H2WB 100(3)
C5 C1 C2 107.81(19)
C5 C1 V 72.72(12)
C2 C1 V 70.76(11)
C5 C1 H1 127.5(12)
C2 C1 H1 124.6(12)
V C1 H1 120.0(13)
C3 C2 C1 109.0(2)
C3 C2 V 73.46(13)
C1 C2 V 73.18(12)
C3 C2 H2 125.0(13)
C1 C2 H2 126.0(13)
V C2 H2 117.3(14)
C2 C3 C4 107.4(2)
C2 C3 V 70.82(12)
C4 C3 V 72.48(13)
C2 C3 H3 124.8(13)
C4 C3 H3 127.6(13)
V C3 H3 119.3(13)
C3 C4 C5 108.1(2)
C3 C4 V 72.01(13)
C5 C4 V 71.94(13)
C3 C4 H4 124.3(18)
C5 C4 H4 127.3(18)
V C4 H4 126.8(18)
C1 C5 C4 107.68(19)
C1 C5 V 72.03(11)
C4 C5 V 71.91(12)
C1 C5 H5 120.8(14)
C4 C5 H5 131.1(14)
V C5 H5 115.5(13)
C7 C6 C10 108.1(4)
C7 C6 V 74.0(3)
C10 C6 V 71.8(3)
C7 C6 H6 125.9
C10 C6 H6 125.9
V C6 H6 120.0
C8 C7 C6 108.9(4)
C8 C7 V 71.2(3)
C6 C7 V 70.8(3)
C8 C7 H7 125.6
C6 C7 H7 125.6
V C7 H7 124.0
C7 C8 C9 107.8(5)
C7 C8 V 73.9(3)
C9 C8 V 71.8(3)
C7 C8 H8 126.1
C9 C8 H8 126.1
V C8 H8 120.0
C10 C9 C8 107.2(4)
C10 C9 V 71.6(3)
C8 C9 V 72.0(3)
C10 C9 H9 126.4
C8 C9 H9 126.4
V C9 H9 121.7
C6 C10 C9 107.9(4)
C6 C10 V 72.4(3)
C9 C10 V 72.5(3)
C6 C10 H10 126.0
C9 C10 H10 126.0
V C10 H10 120.8
C10A C6A C7A 108.2(6)
C10A C6A V 72.7(5)
C7A C6A V 71.8(5)
C10A C6A H6A 125.9
C7A C6A H6A 125.9
V C6A H6A 121.3
C8A C7A C6A 106.7(6)
C8A C7A V 73.7(4)
C6A C7A V 72.5(5)
C8A C7A H7A 126.7
C6A C7A H7A 126.7
V C7A H7A 119.1
C7A C8A C9A 110.3(6)
C7A C8A V 71.5(4)
C9A C8A V 72.4(4)
C7A C8A H8A 124.8
C9A C8A H8A 124.8
V C8A H8A 122.8
C10A C9A C8A 105.2(6)
C10A C9A V 71.6(4)
C8A C9A V 72.2(4)
C10A C9A H9A 127.4
C8A C9A H9A 127.4
V C9A H9A 120.7
C6A C10A C9A 109.5(7)
C6A C10A V 72.4(5)
C9A C10A V 73.1(4)
C6A C10A H10A 125.2
C9A C10A H10A 125.2
V C10A H10A 120.9
O11 S11 O13 115.17(10)
O11 S11 O12 114.36(12)
O13 S11 O12 115.75(11)
O11 S11 C11 103.33(12)
O13 S11 C11 104.25(11)
O12 S11 C11 101.41(11)
F12 C11 F13 107.4(2)
F12 C11 F11 106.6(2)
F13 C11 F11 107.3(2)
F12 C11 S11 112.1(2)
F13 C11 S11 112.53(17)
F11 C11 S11 110.61(18)
O15 S12 O14 115.05(10)
O15 S12 O16 115.19(10)
O14 S12 O16 114.04(9)
O15 S12 C12 104.91(12)
O14 S12 C12 102.84(11)
O16 S12 C12 102.58(11)
F14 C12 F15 108.9(2)
F14 C12 F16 108.0(2)
F15 C12 F16 106.7(2)
F14 C12 S12 112.04(18)
F15 C12 S12 111.37(18)
F16 C12 S12 109.63(19)
C34A O31A C31A 111.7(5)
O31A C31A C32A 100.1(6)
O31A C31A H31A 111.8
C32A C31A H31A 111.8
O31A C31A H31B 111.8
C32A C31A H31B 111.8
H31A C31A H31B 109.5
C33A C32A C31A 112.6(6)
C33A C32A H32A 109.1
C31A C32A H32A 109.1
C33A C32A H32B 109.1
C31A C32A H32B 109.1
H32A C32A H32B 107.8
C32A C33A C34A 107.6(7)
C32A C33A H33A 110.2
C34A C33A H33A 110.2
C32A C33A H33B 110.2
C34A C33A H33B 110.2
H33A C33A H33B 108.5
O31A C34A C33A 103.4(6)
O31A C34A H34A 111.1
C33A C34A H34A 111.1
O31A C34A H34B 111.1
C33A C34A H34B 111.1
H34A C34A H34B 109.1
C31B O31B C34B 105.1(5)
O31B C31B C32B 110.9(6)
O31B C31B H31C 109.5
C32B C31B H31C 109.5
O31B C31B H31D 109.5
C32B C31B H31D 109.5
H31C C31B H31D 108.0
C31B C32B C33B 104.2(5)
C31B C32B H32C 110.9
C33B C32B H32C 110.9
C31B C32B H32D 110.9
C33B C32B H32D 110.9
H32C C32B H32D 108.9
C34B C33B C32B 109.3(6)
C34B C33B H33C 109.8
C32B C33B H33C 109.8
C34B C33B H33D 109.8
C32B C33B H33D 109.8
H33C C33B H33D 108.3
C33B C34B O31B 108.0(6)
C33B C34B H34C 110.1
O31B C34B H34C 110.1
C33B C34B H34D 110.1
O31B C34B H34D 110.1
H34C C34B H34D 108.4

loop_
_geom_bond_atom_site_label_1
_geom_bond_atom_site_label_2
_geom_bond_distance
V O1W 2.0577(14)
V O2W 2.0702(15)
V C2 2.257(2)
V C10 2.274(4)
V C6 2.282(4)
V C7A 2.285(8)
V C9 2.286(5)
V C1 2.288(2)
V C8 2.288(5)
V C3 2.291(2)
V C6A 2.294(8)
V C4 2.297(2)
O1W H1WA 0.82(3)
O1W H1WB 0.82(3)
O2W H2WA 0.71(2)
O2W H2WB 0.91(3)
C1 C5 1.389(3)
C1 C2 1.407(3)
C1 H1 0.901(19)
C2 C3 1.395(3)
C2 H2 0.85(2)
C3 C4 1.399(3)
C3 H3 0.939(19)
C4 C5 1.425(3)
C4 H4 0.85(3)
C5 H5 0.97(2)
C6 C7 1.390(7)
C6 C10 1.398(5)
C6 H6 0.9500
C7 C8 1.381(7)
C7 H7 0.9500
C8 C9 1.419(7)
C8 H8 0.9500
C9 C10 1.403(7)
C9 H9 0.9500
C10 H10 0.9500
C6A C10A 1.376(10)
C6A C7A 1.402(10)
C6A H6A 0.9500
C7A C8A 1.373(8)
C7A H7A 0.9500
C8A C9A 1.407(8)
C8A H8A 0.9500
C9A C10A 1.398(9)
C9A H9A 0.9500
C10A H10A 0.9500
S11 O11 1.4274(18)
S11 O13 1.4409(16)
S11 O12 1.4446(16)
S11 C11 1.803(3)
C11 F12 1.308(3)
C11 F13 1.319(3)
C11 F11 1.323(3)
S12 O15 1.4267(16)
S12 O14 1.4435(16)
S12 O16 1.4437(14)
S12 C12 1.799(3)
C12 F14 1.311(3)
C12 F15 1.321(3)
C12 F16 1.333(3)
O31A C34A 1.398(10)
O31A C31A 1.469(10)
C31A C32A 1.624(11)
C31A H31A 0.9900
C31A H31B 0.9900
C32A C33A 1.234(11)
C32A H32A 0.9900
C32A H32B 0.9900
C33A C34A 1.623(10)
C33A H33A 0.9900
C33A H33B 0.9900
C34A H34A 0.9900
C34A H34B 0.9900
O31B C31B 1.437(8)
O31B C34B 1.490(9)
C31B C32B 1.439(9)
C31B H31C 0.9900
C31B H31D 0.9900
C32B C33B 1.510(10)
C32B H32C 0.9900
C32B H32D 0.9900
C33B C34B 1.386(10)
C33B H33C 0.9900
C33B H33D 0.9900
C34B H34C 0.9900
C34B H34D 0.9900
